data_2234998
loop_
_publ_author_name
'Choi, Hong Dae'
'Seo, Pil Ja'
'Lee, Uk'

_publ_section_title
;
 3-(4-Bromophenylsulfonyl)-5-cyclopentyl-2-methyl-1-benzofuran
;
_journal_coeditor_code FY2055
_journal_issue 6
_journal_name_full 'Acta Crystallographica Section E'
_journal_page_first o1624
_journal_paper_doi 10.1107/S1600536812019411
_journal_volume 68
_journal_year 2012
_chemical_formula_iupac 'C20 H19 Br O3 S'
_chemical_formula_moiety 'C20 H19 Br O3 S'
_chemical_formula_sum 'C20 H19 Br O3 S'
_chemical_formula_weight 419.32
_chemical_name_systematic
;
3-(4-Bromophenylsulfonyl)-5-cyclopentyl-2-methyl-1-benzofuran
;
_space_group_IT_number 14
_symmetry_cell_setting monoclinic
_symmetry_space_group_name_Hall '-P 2ybc'
_symmetry_space_group_name_H-M 'P 1 21/c 1'
_atom_sites_solution_hydrogens difmap
_atom_sites_solution_primary direct
_atom_sites_solution_secondary difmap
_cell_angle_alpha 90.00
_cell_angle_beta 97.5330(10)
_cell_angle_gamma 90.00
_cell_formula_units_Z 4
_cell_length_a 6.8956(2)
_cell_length_b 17.1034(3)
_cell_length_c 15.7773(3)
_cell_measurement_reflns_used 5006
_cell_measurement_temperature 173(2)
_cell_measurement_theta_max 26.92
_cell_measurement_theta_min 2.38
_cell_volume 1844.69(7)
_computing_cell_refinement '<i>SAINT</i> (Bruker, 2009)'
_computing_data_collection '<i>APEX2</i> (Bruker, 2009)'
_computing_data_reduction '<i>SAINT</i> (Bruker, 2009)'
_computing_molecular_graphics '<i>ORTEP-3</i> (Farrugia, 1997) and <i>DIAMOND</i> (Brandenburg, 1998)'
_computing_publication_material '<i>SHELXL97</i> (Sheldrick, 2008)'
_computing_structure_refinement '<i>SHELXL97</i> (Sheldrick, 2008)'
_computing_structure_solution '<i>SHELXS97</i> (Sheldrick, 2008)'
_diffrn_ambient_temperature 173(2)
_diffrn_detector_area_resol_mean 10.0
_diffrn_measured_fraction_theta_full 0.998
_diffrn_measured_fraction_theta_max 0.998
_diffrn_measurement_device_type 'Bruker SMART APEXII CCD'
_diffrn_measurement_method '\f and \w scans'
_diffrn_radiation_monochromator 'graphite multilayer'
_diffrn_radiation_source 'rotating anode'
_diffrn_radiation_type MoK\a
_diffrn_radiation_wavelength 0.71073
_diffrn_reflns_av_R_equivalents 0.0408
_diffrn_reflns_av_sigmaI/netI 0.0391
_diffrn_reflns_limit_h_max 9
_diffrn_reflns_limit_h_min -9
_diffrn_reflns_limit_k_max 22
_diffrn_reflns_limit_k_min -22
_diffrn_reflns_limit_l_max 19
_diffrn_reflns_limit_l_min -21
_diffrn_reflns_number 18310
_diffrn_reflns_theta_full 28.36
_diffrn_reflns_theta_max 28.36
_diffrn_reflns_theta_min 1.76
_diffrn_standards_number 0
_exptl_absorpt_coefficient_mu 2.357
_exptl_absorpt_correction_T_max 0.5696
_exptl_absorpt_correction_T_min 0.4686
_exptl_absorpt_correction_type multi-scan
_exptl_absorpt_process_details '(<i>SADABS</i>; Bruker, 2009)'
_exptl_crystal_colour colourless
_exptl_crystal_density_diffrn 1.510
_exptl_crystal_density_method 'not measured'
_exptl_crystal_description block
_exptl_crystal_F_000 856
_exptl_crystal_size_max 0.38
_exptl_crystal_size_mid 0.34
_exptl_crystal_size_min 0.27
_refine_diff_density_max 0.578
_refine_diff_density_min -0.729
_refine_ls_extinction_method none
_refine_ls_goodness_of_fit_ref 1.022
_refine_ls_hydrogen_treatment constr
_refine_ls_matrix_type full
_refine_ls_number_parameters 227
_refine_ls_number_reflns 4602
_refine_ls_number_restraints 0
_refine_ls_restrained_S_all 1.022
_refine_ls_R_factor_all 0.0574
_refine_ls_R_factor_gt 0.0376
_refine_ls_shift/su_max 0.000
_refine_ls_shift/su_mean 0.000
_refine_ls_structure_factor_coef Fsqd
_refine_ls_weighting_details 'calc w=1/[\s^2^(Fo^2^)+(0.0389P)^2^+0.8231P] where P=(Fo^2^+2Fc^2^)/3'
_refine_ls_weighting_scheme calc
_refine_ls_wR_factor_gt 0.0856
_refine_ls_wR_factor_ref 0.0934
_reflns_number_gt 3416
_reflns_number_total 4602
_reflns_threshold_expression I>2\s(I)
_cod_data_source_file fy2055.cif
_cod_data_source_block I
_cod_original_sg_symbol_H-M 'P 21/c '
_cod_database_code 2234998
_cod_database_fobs_code 2234998

loop_
_symmetry_equiv_pos_as_xyz
'x, y, z'
'-x, y+1/2, -z+1/2'
'-x, -y, -z'
'x, -y-1/2, z-1/2'

loop_
_atom_site_type_symbol
_atom_site_label
_atom_site_fract_x
_atom_site_fract_y
_atom_site_fract_z
_atom_site_U_iso_or_equiv
_atom_site_adp_type
_atom_site_calc_flag
_atom_site_refinement_flags
_atom_site_occupancy
_atom_site_symmetry_multiplicity
Br Br1 -0.32092(5) 0.301064(16) 0.016006(19) 0.06550(13) Uani d . 1 2
S S1 0.31357(7) 0.28508(3) 0.34905(3) 0.02688(12) Uani d . 1 2
O O1 0.2226(2) 0.48448(8) 0.45861(10) 0.0398(4) Uani d . 1 2
O O2 0.5019(2) 0.27163(8) 0.32240(10) 0.0356(3) Uani d . 1 2
O O3 0.2418(2) 0.23232(8) 0.40858(9) 0.0363(3) Uani d . 1 2
C C1 0.3124(3) 0.37925(11) 0.38922(12) 0.0282(4) Uani d . 1 2
C C2 0.4174(3) 0.44557(11) 0.36055(13) 0.0288(4) Uani d . 1 2
C C3 0.5464(3) 0.45853(11) 0.30148(13) 0.0313(4) Uani d . 1 2
H H3 0.5924 0.4161 0.2707 0.038 Uiso calc R 1 2
C C4 0.6077(3) 0.53476(12) 0.28803(14) 0.0351(5) Uani d . 1 2
C C5 0.5410(4) 0.59592(12) 0.33602(15) 0.0406(5) Uani d . 1 2
H H5 0.5841 0.6476 0.3268 0.049 Uiso calc R 1 2
C C6 0.4158(4) 0.58411(12) 0.39592(15) 0.0408(5) Uani d . 1 2
H H6 0.3735 0.6259 0.4286 0.049 Uiso calc R 1 2
C C7 0.3554(3) 0.50843(12) 0.40580(14) 0.0338(5) Uani d . 1 2
C C8 0.1965(3) 0.40590(12) 0.44621(14) 0.0351(5) Uani d . 1 2
C C9 0.0490(4) 0.36946(14) 0.49391(18) 0.0509(7) Uani d . 1 2
H H9A -0.0824 0.3813 0.4652 0.076 Uiso calc R 1 2
H H9B 0.0634 0.3903 0.5523 0.076 Uiso calc R 1 2
H H9C 0.0685 0.3127 0.4959 0.076 Uiso calc R 1 2
C C10 0.7396(4) 0.55251(12) 0.22173(16) 0.0426(6) Uani d . 1 2
H H10 0.7525 0.6106 0.2187 0.051 Uiso calc R 1 1
C C11 0.6704(5) 0.52353(19) 0.13200(18) 0.0642(8) Uani d . 1 2
H H11A 0.5648 0.5574 0.1037 0.077 Uiso calc R 1 2
H H11B 0.6206 0.4693 0.1334 0.077 Uiso calc R 1 2
C C12 0.8493(6) 0.52695(18) 0.0848(2) 0.0763(11) Uani d . 1 2
H H12A 0.8563 0.4797 0.0491 0.092 Uiso calc R 1 2
H H12B 0.8435 0.5736 0.0474 0.092 Uiso calc R 1 2
C C13 1.0259(6) 0.53131(18) 0.1533(3) 0.0822(12) Uani d . 1 2
H H13A 1.0902 0.5830 0.1525 0.099 Uiso calc R 1 2
H H13B 1.1222 0.4902 0.1443 0.099 Uiso calc R 1 2
C C14 0.9451(4) 0.5187(2) 0.2377(2) 0.0685(9) Uani d . 1 2
H H14A 0.9416 0.4623 0.2519 0.082 Uiso calc R 1 2
H H14B 1.0253 0.5465 0.2850 0.082 Uiso calc R 1 2
C C15 0.1402(3) 0.28833(10) 0.25667(12) 0.0257(4) Uani d . 1 2
C C16 -0.0527(3) 0.26893(12) 0.26253(14) 0.0339(5) Uani d . 1 2
H H16 -0.0905 0.2530 0.3157 0.041 Uiso calc R 1 2
C C17 -0.1896(3) 0.27292(13) 0.19020(15) 0.0402(5) Uani d . 1 2
H H17 -0.3224 0.2596 0.1931 0.048 Uiso calc R 1 2
C C18 -0.1312(3) 0.29636(12) 0.11402(15) 0.0377(5) Uani d . 1 2
C C19 0.0603(4) 0.31567(12) 0.10699(14) 0.0382(5) Uani d . 1 2
H H19 0.0971 0.3315 0.0536 0.046 Uiso calc R 1 2
C C20 0.1983(3) 0.31153(11) 0.17929(13) 0.0318(4) Uani d . 1 2
H H20 0.3311 0.3244 0.1760 0.038 Uiso calc R 1 2

loop_
_atom_site_aniso_label
_atom_site_aniso_U_11
_atom_site_aniso_U_22
_atom_site_aniso_U_33
_atom_site_aniso_U_12
_atom_site_aniso_U_13
_atom_site_aniso_U_23
Br1 0.0750(2) 0.04795(17) 0.0610(2) 0.00540(13) -0.03790(16) -0.00334(12)
S1 0.0311(3) 0.0203(2) 0.0284(2) 0.00110(17) 0.00070(19) -0.00012(18)
O1 0.0528(10) 0.0260(7) 0.0438(9) -0.0022(6) 0.0187(8) -0.0062(6)
O2 0.0312(8) 0.0323(7) 0.0424(9) 0.0064(6) 0.0021(7) -0.0042(6)
O3 0.0500(10) 0.0247(7) 0.0336(8) -0.0015(6) 0.0034(7) 0.0042(6)
C1 0.0340(11) 0.0227(9) 0.0277(10) -0.0017(8) 0.0030(8) -0.0015(8)
C2 0.0317(11) 0.0228(9) 0.0306(10) -0.0021(7) -0.0001(8) -0.0017(7)
C3 0.0334(12) 0.0258(10) 0.0349(11) -0.0007(8) 0.0050(9) -0.0013(8)
C4 0.0371(13) 0.0282(10) 0.0402(12) -0.0016(8) 0.0057(9) 0.0031(9)
C5 0.0473(14) 0.0229(10) 0.0526(14) -0.0043(9) 0.0098(11) -0.0004(9)
C6 0.0527(15) 0.0246(10) 0.0466(13) -0.0029(9) 0.0114(11) -0.0071(9)
C7 0.0382(13) 0.0291(10) 0.0346(11) -0.0018(8) 0.0068(9) -0.0031(8)
C8 0.0435(13) 0.0246(10) 0.0377(12) -0.0023(8) 0.0072(9) -0.0026(8)
C9 0.0638(18) 0.0349(12) 0.0610(16) -0.0046(11) 0.0349(14) -0.0037(11)
C10 0.0514(15) 0.0244(10) 0.0551(15) -0.0008(9) 0.0188(12) 0.0070(10)
C11 0.076(2) 0.0694(19) 0.0507(17) -0.0048(15) 0.0195(15) 0.0125(14)
C12 0.113(3) 0.0466(16) 0.082(2) 0.0057(17) 0.061(2) 0.0127(15)
C13 0.075(2) 0.0528(18) 0.132(3) -0.0021(16) 0.065(3) 0.0032(19)
C14 0.0474(18) 0.072(2) 0.088(2) -0.0004(14) 0.0185(16) 0.0145(17)
C15 0.0281(11) 0.0196(8) 0.0291(10) 0.0022(7) 0.0027(8) -0.0020(7)
C16 0.0303(12) 0.0347(11) 0.0378(12) -0.0025(8) 0.0083(9) -0.0032(9)
C17 0.0283(12) 0.0408(12) 0.0502(14) -0.0009(9) 0.0006(10) -0.0085(10)
C18 0.0420(14) 0.0276(10) 0.0389(12) 0.0057(8) -0.0117(10) -0.0069(9)
C19 0.0542(15) 0.0315(11) 0.0279(11) -0.0023(9) 0.0014(10) 0.0011(8)
C20 0.0332(12) 0.0295(10) 0.0329(11) -0.0035(8) 0.0041(9) -0.0007(8)

loop_
_atom_type_symbol
_atom_type_description
_atom_type_scat_dispersion_real
_atom_type_scat_dispersion_imag
_atom_type_scat_source
C C 0.0033 0.0016 'International Tables Vol C Tables 4.2.6.8 and 6.1.1.4'
H H 0.0000 0.0000 'International Tables Vol C Tables 4.2.6.8 and 6.1.1.4'
O O 0.0106 0.0060 'International Tables Vol C Tables 4.2.6.8 and 6.1.1.4'
S S 0.1246 0.1234 'International Tables Vol C Tables 4.2.6.8 and 6.1.1.4'
Br Br -0.2901 2.4595 'International Tables Vol C Tables 4.2.6.8 and 6.1.1.4'

loop_
_geom_angle_atom_site_label_1
_geom_angle_atom_site_label_2
_geom_angle_atom_site_label_3
_geom_angle_site_symmetry_3
_geom_angle
C18 Br1 O3 4_465 153.82(8)
O2 S1 O3 . 119.56(9)
O2 S1 C1 . 107.71(9)
O3 S1 C1 . 109.06(9)
O2 S1 C15 . 107.74(9)
O3 S1 C15 . 107.85(9)
C1 S1 C15 . 103.80(9)
C8 O1 C7 . 106.92(16)
C8 C1 C2 . 107.78(17)
C8 C1 S1 . 125.88(16)
C2 C1 S1 . 125.97(15)
C3 C2 C7 . 119.27(18)
C3 C2 C1 . 136.45(18)
C7 C2 C1 . 104.23(18)
C2 C3 C4 . 119.00(19)
C2 C3 H3 . 120.5
C4 C3 H3 . 120.5
C3 C4 C5 . 119.2(2)
C3 C4 C10 . 121.13(19)
C5 C4 C10 . 119.70(18)
C6 C5 C4 . 122.7(2)
C6 C5 H5 . 118.6
C4 C5 H5 . 118.6
C7 C6 C5 . 116.3(2)
C7 C6 H6 . 121.9
C5 C6 H6 . 121.9
C6 C7 O1 . 125.68(19)
C6 C7 C2 . 123.5(2)
O1 C7 C2 . 110.74(17)
C1 C8 O1 . 110.30(18)
C1 C8 C9 . 134.34(19)
O1 C8 C9 . 115.33(18)
C8 C9 H9A . 109.5
C8 C9 H9B . 109.5
H9A C9 H9B . 109.5
C8 C9 H9C . 109.5
H9A C9 H9C . 109.5
H9B C9 H9C . 109.5
C4 C10 C11 . 116.0(2)
C4 C10 C14 . 116.3(2)
C11 C10 C14 . 101.7(2)
C4 C10 H10 . 107.4
C11 C10 H10 . 107.4
C14 C10 H10 . 107.4
C10 C11 C12 . 105.5(3)
C10 C11 H11A . 110.6
C12 C11 H11A . 110.6
C10 C11 H11B . 110.6
C12 C11 H11B . 110.6
H11A C11 H11B . 108.8
C13 C12 C11 . 106.2(3)
C13 C12 H12A . 110.5
C11 C12 H12A . 110.5
C13 C12 H12B . 110.5
C11 C12 H12B . 110.5
H12A C12 H12B . 108.7
C12 C13 C14 . 105.3(3)
C12 C13 H13A . 110.7
C14 C13 H13A . 110.7
C12 C13 H13B . 110.7
C14 C13 H13B . 110.7
H13A C13 H13B . 108.8
C10 C14 C13 . 103.9(3)
C10 C14 H14A . 111.0
C13 C14 H14A . 111.0
C10 C14 H14B . 111.0
C13 C14 H14B . 111.0
H14A C14 H14B . 109.0
C16 C15 C20 . 121.06(19)
C16 C15 S1 . 119.38(16)
C20 C15 S1 . 119.55(15)
C17 C16 C15 . 119.4(2)
C17 C16 H16 . 120.3
C15 C16 H16 . 120.3
C18 C17 C16 . 119.2(2)
C18 C17 H17 . 120.4
C16 C17 H17 . 120.4
C17 C18 C19 . 122.2(2)
C17 C18 Br1 . 118.42(18)
C19 C18 Br1 . 119.40(18)
C18 C19 C20 . 118.8(2)
C18 C19 H19 . 120.6
C20 C19 H19 . 120.6
C19 C20 C15 . 119.4(2)
C19 C20 H20 . 120.3
C15 C20 H20 . 120.3

loop_
_geom_bond_atom_site_label_1
_geom_bond_atom_site_label_2
_geom_bond_site_symmetry_2
_geom_bond_distance
Br1 C18 . 1.892(2)
Br1 O3 4_465 3.3090(16)
S1 O2 . 1.4348(15)
S1 O3 . 1.4362(15)
S1 C1 . 1.7313(19)
S1 C15 . 1.760(2)
O1 C8 . 1.367(2)
O1 C7 . 1.379(3)
C1 C8 . 1.358(3)
C1 C2 . 1.449(3)
C2 C3 . 1.388(3)
C2 C7 . 1.388(3)
C3 C4 . 1.395(3)
C3 H3 . 0.9500
C4 C5 . 1.404(3)
C4 C10 . 1.504(3)
C5 C6 . 1.376(3)
C5 H5 . 0.9500
C6 C7 . 1.375(3)
C6 H6 . 0.9500
C8 C9 . 1.480(3)
C9 H9A . 0.9800
C9 H9B . 0.9800
C9 H9C . 0.9800
C10 C11 . 1.517(4)
C10 C14 . 1.521(4)
C10 H10 . 1.0000
C11 C12 . 1.523(4)
C11 H11A . 0.9900
C11 H11B . 0.9900
C12 C13 . 1.520(5)
C12 H12A . 0.9900
C12 H12B . 0.9900
C13 C14 . 1.525(4)
C13 H13A . 0.9900
C13 H13B . 0.9900
C14 H14A . 0.9900
C14 H14B . 0.9900
C15 C16 . 1.386(3)
C15 C20 . 1.392(3)
C16 C17 . 1.384(3)
C16 H16 . 0.9500
C17 C18 . 1.377(3)
C17 H17 . 0.9500
C18 C19 . 1.380(4)
C19 C20 . 1.388(3)
C19 H19 . 0.9500
C20 H20 . 0.9500

loop_
_geom_hbond_atom_site_label_D
_geom_hbond_atom_site_label_H
_geom_hbond_atom_site_label_A
_geom_hbond_site_symmetry_A
_geom_hbond_distance_DH
_geom_hbond_distance_HA
_geom_hbond_distance_DA
_geom_hbond_angle_DHA
C17 H17 O2 1_455 0.95 2.51 3.169(3) 126.1

loop_
_geom_torsion_atom_site_label_1
_geom_torsion_atom_site_label_2
_geom_torsion_atom_site_label_3
_geom_torsion_atom_site_label_4
_geom_torsion_site_symmetry_1
_geom_torsion
O2 S1 C1 C8 . -155.71(19)
O3 S1 C1 C8 . -24.5(2)
C15 S1 C1 C8 . 90.2(2)
O2 S1 C1 C2 . 32.2(2)
O3 S1 C1 C2 . 163.33(17)
C15 S1 C1 C2 . -81.9(2)
C8 C1 C2 C3 . -176.0(2)
S1 C1 C2 C3 . -2.7(4)
C8 C1 C2 C7 . 1.1(2)
S1 C1 C2 C7 . 174.40(16)
C7 C2 C3 C4 . -1.2(3)
C1 C2 C3 C4 . 175.6(2)
C2 C3 C4 C5 . 1.5(3)
C2 C3 C4 C10 . -177.0(2)
C3 C4 C5 C6 . -0.4(4)
C10 C4 C5 C6 . 178.1(2)
C4 C5 C6 C7 . -1.0(4)
C5 C6 C7 O1 . -176.3(2)
C5 C6 C7 C2 . 1.4(4)
C8 O1 C7 C6 . 177.0(2)
C8 O1 C7 C2 . -1.0(2)
C3 C2 C7 C6 . -0.4(3)
C1 C2 C7 C6 . -178.1(2)
C3 C2 C7 O1 . 177.66(19)
C1 C2 C7 O1 . -0.1(2)
C2 C1 C8 O1 . -1.8(3)
S1 C1 C8 O1 . -175.07(15)
C2 C1 C8 C9 . 176.1(3)
S1 C1 C8 C9 . 2.8(4)
C7 O1 C8 C1 . 1.7(2)
C7 O1 C8 C9 . -176.6(2)
C3 C4 C10 C11 . 53.8(3)
C5 C4 C10 C11 . -124.7(3)
C3 C4 C10 C14 . -65.7(3)
C5 C4 C10 C14 . 115.8(3)
C4 C10 C11 C12 . -164.0(2)
C14 C10 C11 C12 . -36.8(3)
C10 C11 C12 C13 . 18.2(3)
C11 C12 C13 C14 . 7.8(3)
C4 C10 C14 C13 . 168.5(2)
C11 C10 C14 C13 . 41.6(3)
C12 C13 C14 C10 . -30.8(3)
O2 S1 C15 C16 . 153.86(15)
O3 S1 C15 C16 . 23.52(18)
C1 S1 C15 C16 . -92.10(17)
O2 S1 C15 C20 . -27.16(18)
O3 S1 C15 C20 . -157.50(15)
C1 S1 C15 C20 . 86.88(17)
C20 C15 C16 C17 . -0.2(3)
S1 C15 C16 C17 . 178.79(16)
C15 C16 C17 C18 . -0.2(3)
C16 C17 C18 C19 . 0.4(3)
C16 C17 C18 Br1 . 179.82(16)
O3 Br1 C18 C17 4_465 -10.6(3)
O3 Br1 C18 C19 4_465 168.84(12)
C17 C18 C19 C20 . -0.2(3)
Br1 C18 C19 C20 . -179.62(15)
C18 C19 C20 C15 . -0.2(3)
C16 C15 C20 C19 . 0.4(3)
S1 C15 C20 C19 . -178.60(15)
